data_4335837
loop_
_publ_author_name
'Wataru Kosaka'
'Naoto Yamamoto'
'Hitoshi Miyasaka'

_publ_section_title
;
 Axial-Site Modifications of Paddlewheel Diruthenium(II, II) Complexes
 Supported by Hydrogen Bonding
;
_journal_name_full 'Inorganic Chemistry'
_journal_page_first 9908
_journal_page_last 9914
_journal_paper_doi 10.1021/ic401030r
_journal_volume 52
_journal_year 2013
_chemical_formula_moiety 'C54 H62 F4 N6 O12 Ru2'
_chemical_formula_sum 'C54 H62 F4 N6 O12 Ru2'
_chemical_formula_weight 1265.25
_space_group_IT_number 2
_symmetry_cell_setting triclinic
_symmetry_Int_Tables_number 2
_symmetry_space_group_name_Hall '-P 1'
_symmetry_space_group_name_H-M 'P -1'
_atom_sites_solution_hydrogens geom
_atom_sites_solution_primary direct
_atom_sites_solution_secondary difmap
_cell_angle_alpha 90.996(4)
_cell_angle_beta 103.295(7)
_cell_angle_gamma 102.179(6)
_cell_formula_units_Z 2
_cell_length_a 12.005(5)
_cell_length_b 15.175(6)
_cell_length_c 15.328(6)
_cell_measurement_reflns_used 8773
_cell_measurement_temperature 113
_cell_measurement_theta_max 30.93
_cell_measurement_theta_min 1.97
_cell_volume 2650.0(18)
_computing_cell_refinement CrystalClear
_computing_data_collection 'CrystalClear (Rigaku Inc., 2008)'
_computing_data_reduction CrystalClear
_computing_molecular_graphics 'CrystalStructure 4.0'
_computing_publication_material 'CrystalStructure 4.0 (Rigaku, 2010)'
_computing_structure_refinement 'SHELXL97 (Sheldrick, 2008)'
_computing_structure_solution 'Il Milione (Burla, et al., 2007)'
_diffrn_ambient_temperature 113
_diffrn_detector_area_resol_mean 7.314
_diffrn_measured_fraction_theta_full 0.963
_diffrn_measured_fraction_theta_max 0.963
_diffrn_measurement_device_type 'Rigaku Saturn70'
_diffrn_measurement_method \w
_diffrn_radiation_type 'Mo K\a'
_diffrn_radiation_wavelength 0.71075
_diffrn_reflns_av_R_equivalents 0.0654
_diffrn_reflns_limit_h_max 14
_diffrn_reflns_limit_h_min -14
_diffrn_reflns_limit_k_max 18
_diffrn_reflns_limit_k_min -12
_diffrn_reflns_limit_l_max 18
_diffrn_reflns_limit_l_min -18
_diffrn_reflns_number 17008
_diffrn_reflns_theta_full 25.00
_diffrn_reflns_theta_max 25.00
_diffrn_standards_number 0
_exptl_absorpt_coefficient_mu 0.653
_exptl_absorpt_correction_type none
_exptl_crystal_colour orange
_exptl_crystal_density_diffrn 1.586
_exptl_crystal_description block
_exptl_crystal_F_000 1296.00
_exptl_crystal_size_max 0.200
_exptl_crystal_size_mid 0.150
_exptl_crystal_size_min 0.050
_refine_diff_density_max 0.970
_refine_diff_density_min -1.830
_refine_ls_extinction_method none
_refine_ls_goodness_of_fit_ref 1.204
_refine_ls_hydrogen_treatment constr
_refine_ls_number_parameters 807
_refine_ls_number_reflns 8988
_refine_ls_number_restraints 253
_refine_ls_R_factor_gt 0.0588
_refine_ls_shift/su_max 0.001
_refine_ls_structure_factor_coef Fsqd
_refine_ls_weighting_details 'w = 1/[\s^2^(Fo^2^)+(0.0697P)^2^+13.2587P] where P=(Fo^2^+2Fc^2^)/3'
_refine_ls_weighting_scheme calc
_refine_ls_wR_factor_ref 0.1763
_reflns_number_gt 8192
_reflns_number_total 8992
_reflns_threshold_expression F^2^>2.0\s(F^2^)
_cod_data_source_file ic401030r_si_001.cif
_cod_data_source_block Ru2(o-F)(diaminopyridine)2
_cod_original_cell_volume 2650.0(16)
_cod_database_code 4335837

loop_
_symmetry_equiv_pos_site_id
_symmetry_equiv_pos_as_xyz
1 +X,+Y,+Z
2 -X,-Y,-Z

loop_
_atom_site_label
_atom_site_type_symbol
_atom_site_fract_x
_atom_site_fract_y
_atom_site_fract_z
_atom_site_U_iso_or_equiv
_atom_site_adp_type
_atom_site_occupancy
_atom_site_symmetry_multiplicity
_atom_site_calc_flag
_atom_site_refinement_flags
Ru1 Ru 0.41235(3) 1.01672(2) 0.46464(2) 0.00940(15) Uani 1.0 2 d .
Ru2 Ru 0.59011(3) 0.49231(2) 0.04093(2) 0.00952(15) Uani 1.0 2 d .
F1 F 0.5848(3) 0.7123(2) 0.3950(3) 0.0262(8) Uani 1.0 2 d .
F2 F 0.5051(3) 0.8060(3) 0.7592(3) 0.0435(11) Uani 1.0 2 d .
F3 F 0.4874(3) 0.6169(3) -0.3023(3) 0.0437(11) Uani 1.0 2 d .
F4 F 0.3638(3) 0.7779(3) 0.0683(3) 0.0289(8) Uani 1.0 2 d .
O1 O 0.3741(3) 0.9018(3) 0.3816(3) 0.0145(8) Uani 1.0 2 d .
O2 O 0.5452(3) 0.8681(3) 0.4494(3) 0.0151(8) Uani 1.0 2 d .
O3 O 0.3323(3) 0.9376(3) 0.5515(3) 0.0139(7) Uani 1.0 2 d .
O4 O 0.5043(3) 0.9067(3) 0.6211(3) 0.0136(7) Uani 1.0 2 d .
O5 O 0.6673(3) 0.5579(3) -0.0539(3) 0.0145(8) Uani 1.0 2 d .
O6 O 0.4922(3) 0.5722(3) -0.1347(3) 0.0139(7) Uani 1.0 2 d .
O7 O 0.6120(3) 0.6177(3) 0.1050(3) 0.0160(8) Uani 1.0 2 d .
O8 O 0.4353(3) 0.6327(3) 0.0256(3) 0.0145(8) Uani 1.0 2 d .
O9 O -0.0634(4) 0.8254(3) 0.3646(3) 0.0321(8) Uani 1.0 2 d .
O10 O 0.1982(5) 0.4872(4) 0.5482(4) 0.0514(10) Uani 1.0 2 d .
O11 O 1.0075(4) 0.6887(3) 0.0372(3) 0.0326(8) Uani 1.0 2 d .
O12 O 0.8082(6) 0.9229(4) -0.0398(4) 0.0540(10) Uani 1.0 2 d .
N1 N 0.2312(4) 1.0556(3) 0.3888(3) 0.0126(9) Uani 1.0 2 d .
N2 N 0.2690(4) 1.0337(4) 0.2484(3) 0.0222(10) Uani 1.0 2 d .
N3 N 0.1969(5) 1.0877(4) 0.5269(4) 0.0218(10) Uani 1.0 2 d .
N4 N 0.7774(4) 0.4736(3) 0.1276(3) 0.0115(9) Uani 1.0 2 d .
N5 N 0.7298(4) 0.5181(4) 0.2581(3) 0.0205(10) Uani 1.0 2 d .
N6 N 0.8250(4) 0.4224(3) 0.0005(3) 0.0189(10) Uani 1.0 2 d .
C1 C 0.4469(5) 0.8498(4) 0.3930(4) 0.0147(11) Uani 1.0 2 d .
C2 C 0.4106(4) 0.7644(4) 0.3361(4) 0.0122(10) Uani 1.0 2 d .
C3 C 0.4779(5) 0.6989(4) 0.3378(4) 0.0165(11) Uani 1.0 2 d .
C4 C 0.4395(5) 0.6201(4) 0.2829(4) 0.0205(12) Uani 1.0 2 d .
C5 C 0.3297(5) 0.6031(4) 0.2248(4) 0.0238(12) Uani 1.0 2 d .
C6 C 0.2591(5) 0.6665(4) 0.2208(4) 0.0205(12) Uani 1.0 2 d .
C7 C 0.3003(5) 0.7451(4) 0.2750(4) 0.0167(11) Uani 1.0 2 d .
C8 C 0.3946(5) 0.8987(3) 0.6107(4) 0.0129(10) Uani 1.0 2 d .
C9 C 0.3321(5) 0.8408(4) 0.6695(4) 0.0133(10) Uani 1.0 2 d .
C10 C 0.3868(5) 0.7957(4) 0.7397(4) 0.0224(12) Uani 1.0 2 d .
C11 C 0.3276(6) 0.7418(5) 0.7933(5) 0.0292(14) Uani 1.0 2 d .
C12 C 0.2068(6) 0.7308(4) 0.7767(5) 0.0277(13) Uani 1.0 2 d .
C13 C 0.1487(5) 0.7721(4) 0.7057(5) 0.0275(13) Uani 1.0 2 d .
C14 C 0.2103(5) 0.8257(4) 0.6537(4) 0.0211(12) Uani 1.0 2 d .
C15 C 0.1917(5) 1.0435(4) 0.2988(4) 0.0175(11) Uani 1.0 2 d .
C16 C 0.0733(5) 1.0383(4) 0.2544(4) 0.0219(12) Uani 1.0 2 d .
C17 C -0.0030(5) 1.0470(4) 0.3059(4) 0.0233(12) Uani 1.0 2 d .
C18 C 0.0354(5) 1.0639(4) 0.3978(4) 0.0204(11) Uani 1.0 2 d .
C19 C 0.1545(5) 1.0699(4) 0.4369(4) 0.0175(11) Uani 1.0 2 d .
C20 C 0.6028(5) 0.5841(3) -0.1218(4) 0.0125(10) Uani 1.0 2 d .
C21 C 0.6628(5) 0.6329(4) -0.1874(4) 0.0145(10) Uani 1.0 2 d .
C22 C 0.6047(5) 0.6495(4) -0.2728(4) 0.0233(12) Uani 1.0 2 d .
C23 C 0.6628(5) 0.6975(5) -0.3312(4) 0.0284(13) Uani 1.0 2 d .
C24 C 0.7826(5) 0.7296(4) -0.3052(4) 0.0236(12) Uani 1.0 2 d .
C25 C 0.8436(5) 0.7119(4) -0.2212(4) 0.0236(12) Uani 1.0 2 d .
C26 C 0.7849(5) 0.6641(4) -0.1633(4) 0.0188(11) Uani 1.0 2 d .
C27 C 0.5321(5) 0.6606(4) 0.0849(4) 0.0150(11) Uani 1.0 2 d .
C28 C 0.5529(5) 0.7513(4) 0.1327(4) 0.0150(10) Uani 1.0 2 d .
C29 C 0.4701(5) 0.8049(4) 0.1247(4) 0.0200(11) Uani 1.0 2 d .
C30 C 0.4932(6) 0.8865(4) 0.1736(4) 0.0291(14) Uani 1.0 2 d .
C31 C 0.6027(6) 0.9177(4) 0.2309(4) 0.0296(14) Uani 1.0 2 d .
C32 C 0.6874(6) 0.8676(4) 0.2395(4) 0.0274(13) Uani 1.0 2 d .
C33 C 0.6618(5) 0.7854(4) 0.1917(4) 0.0207(11) Uani 1.0 2 d .
C34 C 0.8135(5) 0.4997(4) 0.2174(4) 0.0163(11) Uani 1.0 2 d .
C35 C 0.9283(5) 0.5083(4) 0.2672(4) 0.0228(12) Uani 1.0 2 d .
C36 C 1.0098(5) 0.4888(4) 0.2238(4) 0.0235(12) Uani 1.0 2 d .
C37 C 0.9774(5) 0.4618(4) 0.1337(4) 0.0197(11) Uani 1.0 2 d .
C38 C 0.8601(5) 0.4523(3) 0.0884(4) 0.0129(10) Uani 1.0 2 d .
C39 C -0.1131(6) 0.7344(4) 0.3806(5) 0.0326(9) Uani 1.0 2 d .
C40 C -0.0159(6) 0.7070(5) 0.4502(5) 0.0326(9) Uani 1.0 2 d .
C41 C 0.0634(6) 0.8386(5) 0.3864(5) 0.0322(9) Uani 1.0 2 d .
C42 C 0.0915(6) 0.7495(4) 0.4170(5) 0.0319(9) Uani 1.0 2 d .
C43 C 0.313(3) 0.500(3) 0.432(3) 0.0544(14) Uani 0.2800 2 d .
C44 C 0.2483(8) 0.4477(6) 0.4863(6) 0.0543(11) Uani 1.0 2 d .
C45 C 0.3056(8) 0.6056(6) 0.4828(6) 0.0552(12) Uani 1.0 2 d .
C46 C 0.2187(8) 0.5823(6) 0.5395(6) 0.0537(11) Uani 1.0 2 d .
C47 C 0.9323(6) 0.6944(4) 0.0969(5) 0.0334(9) Uani 1.0 2 d .
C48 C 0.959(3) 0.792(3) 0.136(3) 0.0342(11) Uani 0.3000 2 d .
C49 C 1.0608(6) 0.8399(5) 0.0988(5) 0.0355(9) Uani 1.0 2 d .
C50 C 1.0557(6) 0.7786(4) 0.0180(5) 0.0341(9) Uani 1.0 2 d .
C51 C 0.6976(8) 0.8601(6) -0.0533(6) 0.0528(11) Uani 1.0 2 d .
C52 C 0.6122(8) 0.9184(6) -0.0437(6) 0.0548(12) Uani 1.0 2 d .
C53 C 0.6903(8) 1.0012(6) 0.0162(6) 0.0569(12) Uani 1.0 2 d .
C54 C 0.8097(8) 0.9822(6) 0.0338(6) 0.0562(12) Uani 1.0 2 d .
C55 C 0.3538(12) 0.5216(9) 0.4815(9) 0.0543(12) Uani 0.7200 2 d .
C56 C 0.930(3) 0.7923(19) 0.116(2) 0.0341(11) Uani 0.3000 2 d .
C57 C 0.9917(17) 0.7780(13) 0.1525(14) 0.0341(11) Uani 0.4000 2 d .
H2A H 0.3427 1.0354 0.2748 0.0267 Uiso 1.0 2 calc R
H2B H 0.2450 1.0257 0.1895 0.0267 Uiso 1.0 2 calc R
H3A H 0.2617 1.0916 0.5520 0.0143 Uiso 1.0 2 calc R
H3B H 0.1414 1.1010 0.5564 0.0334 Uiso 1.0 2 calc R
H4 H 0.4881 0.5779 0.2851 0.0246 Uiso 1.0 2 calc R
H5A H 0.6572 0.5129 0.2266 0.0246 Uiso 1.0 2 calc R
H5B H 0.7486 0.5352 0.3158 0.0246 Uiso 1.0 2 calc R
H5 H 0.2991 0.5506 0.1855 0.0276 Uiso 1.0 2 calc R
H6A H 0.7514 0.4175 -0.0287 0.0226 Uiso 1.0 2 calc R
H6B H 0.8757 0.4079 -0.0274 0.0226 Uiso 1.0 2 calc R
H6 H 0.1834 0.6520 0.1840 0.0130 Uiso 1.0 2 calc R
H7 H 0.2550 0.7913 0.2727 0.0032 Uiso 1.0 2 calc R
H11 H 0.3717 0.7142 0.8439 0.0765 Uiso 1.0 2 calc R
H12 H 0.1648 0.6952 0.8171 0.0503 Uiso 1.0 2 calc R
H13 H 0.0624 0.7621 0.6928 0.0244 Uiso 1.0 2 calc R
H14 H 0.1699 0.8615 0.6049 0.0333 Uiso 1.0 2 calc R
H16 H 0.0527 1.0272 0.1940 0.0175 Uiso 1.0 2 calc R
H17 H -0.0736 1.0435 0.2797 0.0058 Uiso 1.0 2 calc R
H18 H -0.0049 1.0698 0.4389 0.0322 Uiso 1.0 2 calc R
H23 H 0.6203 0.7082 -0.3889 0.0340 Uiso 1.0 2 calc R
H24 H 0.8231 0.7636 -0.3444 0.0283 Uiso 1.0 2 calc R
H25 H 0.9265 0.7328 -0.2035 0.0283 Uiso 1.0 2 calc R
H26 H 0.8280 0.6523 -0.1062 0.0225 Uiso 1.0 2 calc R
H30 H 0.4346 0.9209 0.1681 0.0349 Uiso 1.0 2 calc R
H31 H 0.6196 0.9741 0.2645 0.0356 Uiso 1.0 2 calc R
H32 H 0.7629 0.8897 0.2782 0.0328 Uiso 1.0 2 calc R
H33 H 0.7201 0.7506 0.1991 0.0248 Uiso 1.0 2 calc R
H35 H 0.9499 0.5270 0.3294 0.0273 Uiso 1.0 2 calc R
H36 H 1.0856 0.4876 0.2491 0.0201 Uiso 1.0 2 calc R
H37 H 1.0336 0.4499 0.1031 0.0237 Uiso 1.0 2 calc R
H39A H -0.1179 0.6975 0.3251 0.0390 Uiso 1.0 2 calc R
H39B H -0.1855 0.7371 0.4002 0.0284 Uiso 1.0 2 calc R
H40A H -0.0274 0.6402 0.4545 0.0371 Uiso 1.0 2 calc R
H40B H -0.0191 0.7284 0.5143 0.0378 Uiso 1.0 2 calc R
H41A H 0.0825 0.8580 0.3290 0.1017 Uiso 1.0 2 calc R
H41B H 0.0983 0.8855 0.4441 0.0583 Uiso 1.0 2 calc R
H42A H 0.1003 0.7120 0.3667 0.0383 Uiso 1.0 2 calc R
H42B H 0.1638 0.7592 0.4659 0.0383 Uiso 1.0 2 calc R
H46A H 0.2500 0.6151 0.5994 0.0644 Uiso 1.0 2 calc R
H46B H 0.1445 0.5996 0.5107 0.0644 Uiso 1.0 2 calc R
H50A H 1.0056 0.7960 -0.0367 0.0409 Uiso 1.0 2 calc R
H50B H 1.1354 0.7829 0.0083 0.0409 Uiso 1.0 2 calc R
H51A H 0.7003 0.8148 -0.0076 0.0633 Uiso 1.0 2 calc R
H51B H 0.6753 0.8284 -0.1139 0.0633 Uiso 1.0 2 calc R
H52A H 0.5512 0.8861 -0.0147 0.0658 Uiso 1.0 2 calc R
H52B H 0.5738 0.9364 -0.1029 0.0658 Uiso 1.0 2 calc R
H53A H 0.6876 1.0574 -0.0153 0.0683 Uiso 1.0 2 calc R
H53B H 0.6655 1.0070 0.0729 0.0683 Uiso 1.0 2 calc R
H54A H 0.8697 1.0388 0.0370 0.0674 Uiso 1.0 2 calc R
H54B H 0.8274 0.9531 0.0911 0.0674 Uiso 1.0 2 calc R

loop_
_atom_site_aniso_label
_atom_site_aniso_U_11
_atom_site_aniso_U_22
_atom_site_aniso_U_33
_atom_site_aniso_U_12
_atom_site_aniso_U_13
_atom_site_aniso_U_23
Ru1 0.0093(3) 0.0061(3) 0.0114(3) 0.00014(15) 0.00112(16) -0.00104(15)
Ru2 0.0105(3) 0.0060(3) 0.0114(3) 0.00094(15) 0.00210(16) 0.00013(15)
F1 0.0151(16) 0.0236(17) 0.0366(19) 0.0118(13) -0.0063(14) -0.0075(14)
F2 0.0129(17) 0.058(3) 0.058(3) 0.0083(16) 0.0012(17) 0.034(2)
F3 0.0186(18) 0.074(3) 0.0252(19) -0.0075(18) -0.0060(15) 0.0160(19)
F4 0.0241(18) 0.0230(17) 0.037(2) 0.0136(14) -0.0039(15) -0.0068(15)
O1 0.0081(16) 0.0136(18) 0.0194(18) 0.0041(13) -0.0027(14) -0.0027(14)
O2 0.0083(17) 0.0149(18) 0.0198(19) 0.0024(13) -0.0011(15) -0.0018(15)
O3 0.0113(17) 0.0136(17) 0.0153(18) 0.0012(14) 0.0014(14) 0.0025(14)
O4 0.0080(17) 0.0140(17) 0.0179(18) 0.0035(13) -0.0001(14) 0.0034(14)
O5 0.0134(17) 0.0121(17) 0.0168(18) 0.0010(14) 0.0028(15) 0.0028(14)
O6 0.0134(18) 0.0122(17) 0.0152(17) 0.0020(14) 0.0022(14) 0.0026(14)
O7 0.0143(18) 0.0133(18) 0.0195(18) 0.0041(14) 0.0009(15) 0.0007(14)
O8 0.0102(17) 0.0132(17) 0.0185(18) 0.0022(13) 0.0009(15) -0.0030(14)
O9 0.0241(16) 0.0226(15) 0.0499(19) 0.0070(13) 0.0078(15) 0.0001(14)
O10 0.060(3) 0.054(3) 0.043(2) 0.0112(19) 0.0199(18) 0.0140(18)
O11 0.0348(17) 0.0198(16) 0.0466(19) 0.0052(13) 0.0178(15) -0.0031(14)
O12 0.072(3) 0.049(3) 0.041(2) 0.0107(19) 0.0153(19) 0.0091(17)
N1 0.0064(19) 0.013(2) 0.017(2) 0.0032(16) -0.0006(17) 0.0093(17)
N2 0.014(3) 0.036(3) 0.014(3) 0.0066(19) -0.0027(18) -0.0006(19)
N3 0.011(3) 0.030(3) 0.023(3) 0.0053(19) 0.003(2) -0.006(2)
N4 0.010(2) 0.010(2) 0.017(2) 0.0048(15) 0.0038(17) 0.0078(16)
N5 0.016(3) 0.032(3) 0.012(2) 0.0074(19) -0.0013(18) -0.0060(18)
N6 0.018(3) 0.022(3) 0.019(3) 0.0094(18) 0.0067(18) -0.0045(18)
C1 0.015(3) 0.011(3) 0.017(3) -0.0011(19) 0.006(2) -0.0011(19)
C2 0.007(3) 0.009(3) 0.018(3) 0.0013(18) 0.001(2) -0.0049(19)
C3 0.014(3) 0.012(3) 0.023(3) 0.0051(19) 0.003(2) -0.003(2)
C4 0.026(3) 0.014(3) 0.025(3) 0.011(3) 0.007(3) -0.002(3)
C5 0.031(4) 0.010(3) 0.030(3) 0.001(3) 0.011(3) -0.007(3)
C6 0.015(3) 0.019(3) 0.022(3) -0.001(2) -0.001(3) -0.008(3)
C7 0.011(3) 0.019(3) 0.021(3) 0.008(2) 0.002(2) -0.001(2)
C8 0.014(3) 0.006(3) 0.017(3) 0.0010(18) 0.002(2) -0.0043(18)
C9 0.012(3) 0.008(3) 0.022(3) 0.0020(18) 0.006(2) 0.0017(19)
C10 0.014(3) 0.018(3) 0.033(3) 0.004(2) 0.001(3) 0.010(3)
C11 0.021(3) 0.029(4) 0.038(4) 0.010(3) 0.004(3) 0.018(3)
C12 0.024(3) 0.022(3) 0.042(4) 0.008(3) 0.015(3) 0.018(3)
C13 0.014(3) 0.030(4) 0.044(4) 0.008(3) 0.013(3) 0.015(3)
C14 0.020(3) 0.019(3) 0.028(3) 0.009(3) 0.008(3) 0.010(3)
C15 0.016(3) 0.010(3) 0.025(3) 0.0047(19) -0.001(3) 0.003(2)
C16 0.018(3) 0.021(3) 0.023(3) 0.003(2) -0.002(3) 0.002(3)
C17 0.008(3) 0.018(3) 0.038(4) 0.002(2) -0.006(3) -0.000(3)
C18 0.013(3) 0.019(3) 0.030(3) 0.005(2) 0.003(3) -0.000(3)
C19 0.019(3) 0.006(3) 0.027(3) 0.0045(19) 0.003(3) 0.003(2)
C20 0.014(3) 0.007(3) 0.015(3) 0.0020(18) 0.003(2) -0.0012(18)
C21 0.020(3) 0.009(3) 0.015(3) 0.0029(19) 0.006(2) 0.0048(19)
C22 0.017(3) 0.026(3) 0.022(3) -0.001(3) -0.001(3) 0.002(3)
C23 0.025(3) 0.036(4) 0.023(3) 0.006(3) 0.004(3) 0.007(3)
C24 0.027(3) 0.018(3) 0.031(3) 0.007(3) 0.015(3) 0.008(3)
C25 0.020(3) 0.022(3) 0.028(3) -0.001(3) 0.008(3) 0.006(3)
C26 0.019(3) 0.018(3) 0.020(3) 0.004(2) 0.005(3) 0.006(2)
C27 0.021(3) 0.010(3) 0.015(3) -0.001(2) 0.010(2) -0.0008(19)
C28 0.017(3) 0.013(3) 0.015(3) 0.0023(19) 0.004(2) -0.001(2)
C29 0.025(3) 0.013(3) 0.023(3) 0.007(2) 0.005(3) 0.001(2)
C30 0.041(4) 0.017(3) 0.034(4) 0.016(3) 0.011(3) 0.002(3)
C31 0.047(4) 0.013(3) 0.025(3) -0.002(3) 0.008(3) -0.009(3)
C32 0.030(4) 0.023(3) 0.021(3) -0.004(3) -0.000(3) -0.002(3)
C33 0.021(3) 0.015(3) 0.024(3) 0.002(2) 0.003(3) 0.002(3)
C34 0.015(3) 0.010(3) 0.022(3) 0.0013(19) 0.004(2) 0.000(2)
C35 0.017(3) 0.028(3) 0.018(3) 0.002(3) -0.003(3) -0.005(3)
C36 0.011(3) 0.026(3) 0.030(3) 0.001(3) -0.000(3) -0.001(3)
C37 0.016(3) 0.014(3) 0.028(3) 0.003(2) 0.004(3) 0.001(3)
C38 0.014(3) 0.005(2) 0.020(3) 0.0026(18) 0.003(2) 0.0027(18)
C39 0.0250(18) 0.0232(17) 0.049(2) 0.0072(15) 0.0073(16) 0.0005(17)
C40 0.0261(18) 0.0239(18) 0.048(2) 0.0059(15) 0.0081(17) 0.0006(17)
C41 0.0241(17) 0.0236(17) 0.049(2) 0.0065(15) 0.0083(16) 0.0002(17)
C42 0.0249(18) 0.0239(18) 0.048(2) 0.0069(15) 0.0091(17) 0.0002(17)
C43 0.062(3) 0.057(3) 0.048(3) 0.013(3) 0.022(3) 0.014(3)
C44 0.063(3) 0.057(3) 0.047(3) 0.013(2) 0.022(2) 0.014(2)
C45 0.062(3) 0.057(3) 0.051(3) 0.014(2) 0.021(2) 0.017(2)
C46 0.061(3) 0.055(3) 0.049(3) 0.015(2) 0.020(2) 0.018(2)
C47 0.0353(19) 0.0213(17) 0.046(2) 0.0033(15) 0.0186(17) -0.0038(16)
C48 0.036(2) 0.0218(19) 0.046(3) 0.0018(17) 0.0176(18) -0.0037(18)
C49 0.0377(19) 0.0227(17) 0.046(2) 0.0001(15) 0.0163(17) -0.0032(16)
C50 0.0361(19) 0.0215(17) 0.046(2) 0.0019(15) 0.0171(17) -0.0027(16)
C51 0.071(3) 0.047(3) 0.042(2) 0.014(2) 0.015(2) 0.0106(19)
C52 0.073(3) 0.049(3) 0.044(3) 0.014(2) 0.016(2) 0.011(2)
C53 0.076(3) 0.051(3) 0.044(3) 0.014(2) 0.014(3) 0.010(2)
C54 0.075(3) 0.050(3) 0.043(3) 0.011(2) 0.014(2) 0.0091(19)
C55 0.062(3) 0.057(3) 0.049(3) 0.014(3) 0.022(2) 0.015(2)
C56 0.036(2) 0.0217(19) 0.046(3) 0.0019(17) 0.0176(18) -0.0037(18)
C57 0.036(2) 0.0217(19) 0.046(3) 0.0019(17) 0.0176(18) -0.0038(18)

loop_
_atom_type_symbol
_atom_type_description
_atom_type_scat_dispersion_real
_atom_type_scat_dispersion_imag
_atom_type_scat_source
Ru Ru -1.2594 0.8363
;
International Tables for Crystallography
(1992, Vol. C, Tables 4.2.6.8 and 6.1.1.4)
;
O O 0.0106 0.0060
;
International Tables for Crystallography
(1992, Vol. C, Tables 4.2.6.8 and 6.1.1.4)
;
N N 0.0061 0.0033
;
International Tables for Crystallography
(1992, Vol. C, Tables 4.2.6.8 and 6.1.1.4)
;
F F 0.0171 0.0103
;
International Tables for Crystallography
(1992, Vol. C, Tables 4.2.6.8 and 6.1.1.4)
;
C C 0.0033 0.0016
;
International Tables for Crystallography
(1992, Vol. C, Tables 4.2.6.8 and 6.1.1.4)
;
H H 0.0000 0.0000
;
International Tables for Crystallography
(1992, Vol. C, Table 6.1.1.4)
;

loop_
_geom_angle_atom_site_label_1
_geom_angle_atom_site_label_2
_geom_angle_atom_site_label_3
_geom_angle
_geom_angle_publ_flag
_geom_angle_site_symmetry_1
_geom_angle_site_symmetry_3
Ru1 Ru1 O1 89.80(10) yes 2_676 .
Ru1 Ru1 O2 88.71(10) yes 2_676 2_676
Ru1 Ru1 O3 88.94(10) yes 2_676 .
Ru1 Ru1 O4 89.55(10) yes 2_676 2_676
Ru1 Ru1 N1 178.37(10) yes 2_676 .
O1 Ru1 O2 178.48(14) yes . 2_676
O1 Ru1 O3 86.68(15) yes . .
O1 Ru1 O4 92.63(15) yes . 2_676
O1 Ru1 N1 90.87(14) yes . .
O2 Ru1 O3 93.05(15) yes 2_676 .
O2 Ru1 O4 87.61(15) yes 2_676 2_676
O2 Ru1 N1 90.63(14) yes 2_676 .
O3 Ru1 O4 178.34(15) yes . 2_676
O3 Ru1 N1 92.58(15) yes . .
O4 Ru1 N1 88.94(15) yes 2_676 .
Ru2 Ru2 O5 89.62(10) yes 2_665 .
Ru2 Ru2 O6 88.67(10) yes 2_665 2_665
Ru2 Ru2 O7 88.78(10) yes 2_665 .
Ru2 Ru2 O8 89.82(10) yes 2_665 2_665
Ru2 Ru2 N4 178.97(10) yes 2_665 .
O5 Ru2 O6 178.22(15) yes . 2_665
O5 Ru2 O7 87.40(15) yes . .
O5 Ru2 O8 92.26(15) yes . 2_665
O5 Ru2 N4 91.25(15) yes . .
O6 Ru2 O7 92.07(15) yes 2_665 .
O6 Ru2 O8 88.23(15) yes 2_665 2_665
O6 Ru2 N4 90.47(15) yes 2_665 .
O7 Ru2 O8 178.56(14) yes . 2_665
O7 Ru2 N4 91.82(14) yes . .
O8 Ru2 N4 89.59(14) yes 2_665 .
Ru1 O1 C1 118.7(3) yes . .
Ru1 O2 C1 119.0(4) yes 2_676 .
Ru1 O3 C8 118.8(4) yes . .
Ru1 O4 C8 118.9(4) yes 2_676 .
Ru2 O5 C20 119.0(4) yes . .
Ru2 O6 C20 119.3(3) yes 2_665 .
Ru2 O7 C27 119.3(3) yes . .
Ru2 O8 C27 117.3(4) yes 2_665 .
C39 O9 C41 108.7(5) yes . .
C44 O10 C46 108.7(7) yes . .
C47 O11 C50 107.8(5) yes . .
C51 O12 C54 104.0(7) yes . .
Ru1 N1 C15 121.4(4) yes . .
Ru1 N1 C19 119.4(4) yes . .
C15 N1 C19 117.4(5) yes . .
Ru2 N4 C34 120.7(4) yes . .
Ru2 N4 C38 122.2(3) yes . .
C34 N4 C38 116.1(4) yes . .
O1 C1 O2 123.6(5) yes . .
O1 C1 C2 116.4(4) yes . .
O2 C1 C2 120.0(5) yes . .
C1 C2 C3 125.2(4) yes . .
C1 C2 C7 118.8(5) yes . .
C3 C2 C7 116.1(5) yes . .
F1 C3 C2 119.6(5) yes . .
F1 C3 C4 117.8(5) yes . .
C2 C3 C4 122.6(5) yes . .
C3 C4 C5 119.5(6) yes . .
C4 C5 C6 120.0(5) yes . .
C5 C6 C7 119.5(5) yes . .
C2 C7 C6 122.4(6) yes . .
O3 C8 O4 123.8(5) yes . .
O3 C8 C9 116.5(5) yes . .
O4 C8 C9 119.6(5) yes . .
C8 C9 C10 124.3(5) yes . .
C8 C9 C14 119.9(5) yes . .
C10 C9 C14 115.7(5) yes . .
F2 C10 C9 119.6(6) yes . .
F2 C10 C11 116.8(6) yes . .
C9 C10 C11 123.6(6) yes . .
C10 C11 C12 118.6(6) yes . .
C11 C12 C13 119.5(6) yes . .
C12 C13 C14 120.5(6) yes . .
C9 C14 C13 122.0(6) yes . .
N1 C15 N2 118.5(5) yes . .
N1 C15 C16 123.0(6) yes . .
N2 C15 C16 118.5(5) yes . .
C15 C16 C17 117.7(6) yes . .
C16 C17 C18 121.0(5) yes . .
C17 C18 C19 118.1(6) yes . .
N1 C19 N3 117.0(5) yes . .
N1 C19 C18 122.6(5) yes . .
N3 C19 C18 120.4(6) yes . .
O5 C20 O6 123.4(5) yes . .
O5 C20 C21 117.0(5) yes . .
O6 C20 C21 119.6(5) yes . .
C20 C21 C22 123.8(5) yes . .
C20 C21 C26 119.1(5) yes . .
C22 C21 C26 117.1(5) yes . .
F3 C22 C21 120.1(5) yes . .
F3 C22 C23 117.6(5) yes . .
C21 C22 C23 122.2(5) yes . .
C22 C23 C24 119.7(6) yes . .
C23 C24 C25 119.4(6) yes . .
C24 C25 C26 120.5(5) yes . .
C21 C26 C25 121.0(5) yes . .
O7 C27 O8 124.7(5) yes . .
O7 C27 C28 117.1(4) yes . .
O8 C27 C28 118.1(5) yes . .
C27 C28 C29 124.9(5) yes . .
C27 C28 C33 118.5(5) yes . .
C29 C28 C33 116.7(5) yes . .
F4 C29 C28 120.5(5) yes . .
F4 C29 C30 117.5(6) yes . .
C28 C29 C30 122.0(5) yes . .
C29 C30 C31 119.2(7) yes . .
C30 C31 C32 120.5(6) yes . .
C31 C32 C33 119.5(5) yes . .
C28 C33 C32 122.1(6) yes . .
N4 C34 N5 116.5(5) yes . .
N4 C34 C35 123.6(6) yes . .
N5 C34 C35 119.9(5) yes . .
C34 C35 C36 118.2(5) yes . .
C35 C36 C37 120.4(5) yes . .
C36 C37 C38 118.4(6) yes . .
N4 C38 N6 117.1(5) yes . .
N4 C38 C37 123.2(5) yes . .
N6 C38 C37 119.6(6) yes . .
O9 C39 C40 104.2(5) yes . .
C39 C40 C42 101.3(6) yes . .
O9 C41 C42 106.8(5) yes . .
C40 C42 C41 101.8(6) yes . .
C44 C43 C45 93(2) yes . .
C44 C43 C55 81(3) yes . .
C45 C43 C55 56(3) yes . .
O10 C44 C43 122.4(16) yes . .
O10 C44 C55 102.8(8) yes . .
C43 C44 C55 32.4(13) yes . .
C43 C45 C46 105.9(13) yes . .
C43 C45 C55 27.0(11) yes . .
C46 C45 C55 103.0(9) yes . .
O10 C46 C45 107.8(8) yes . .
O11 C47 C48 108.2(13) yes . .
O11 C47 C56 110.2(13) yes . .
O11 C47 C57 103.1(10) yes . .
C48 C47 C56 15.2(15) yes . .
C48 C47 C57 19.2(14) yes . .
C56 C47 C57 34.5(13) yes . .
C47 C48 C49 105(3) yes . .
C47 C48 C57 73(4) yes . .
C49 C48 C57 79(5) yes . .
C48 C49 C50 103.7(13) yes . .
C48 C49 C56 13.5(15) yes . .
C48 C49 C57 19.2(15) yes . .
C50 C49 C56 97.7(11) yes . .
C50 C49 C57 102.7(9) yes . .
C56 C49 C57 31.8(13) yes . .
O11 C50 C49 106.7(6) yes . .
O12 C51 C52 104.2(7) yes . .
C51 C52 C53 103.6(7) yes . .
C52 C53 C54 103.8(8) yes . .
O12 C54 C53 105.7(7) yes . .
C43 C55 C44 67(3) yes . .
C43 C55 C45 97(3) yes . .
C44 C55 C45 102.0(10) yes . .
C47 C56 C49 98.1(18) yes . .
C47 C56 C57 70(3) yes . .
C49 C56 C57 64(2) yes . .
C47 C57 C48 87(4) yes . .
C47 C57 C49 108.4(15) yes . .
C47 C57 C56 76(3) yes . .
C48 C57 C49 82(5) yes . .
C48 C57 C56 12(4) yes . .
C49 C57 C56 84(3) yes . .
C15 N2 H2A 119.999 no . .
C15 N2 H2B 120.002 no . .
H2A N2 H2B 119.999 no . .
C19 N3 H3A 124.637 no . .
C19 N3 H3B 113.422 no . .
H3A N3 H3B 121.673 no . .
C34 N5 H5A 120.008 no . .
C34 N5 H5B 119.994 no . .
H5A N5 H5B 119.998 no . .
C38 N6 H6A 119.993 no . .
C38 N6 H6B 119.995 no . .
H6A N6 H6B 120.012 no . .
C3 C4 H4 120.281 no . .
C5 C4 H4 120.269 no . .
C4 C5 H5 123.075 no . .
C6 C5 H5 116.939 no . .
C5 C6 H6 118.582 no . .
C7 C6 H6 121.823 no . .
C2 C7 H7 115.810 no . .
C6 C7 H7 121.793 no . .
C10 C11 H11 119.843 no . .
C12 C11 H11 121.459 no . .
C11 C12 H12 118.779 no . .
C13 C12 H12 121.722 no . .
C12 C13 H13 119.049 no . .
C14 C13 H13 120.457 no . .
C9 C14 H14 116.186 no . .
C13 C14 H14 121.568 no . .
C15 C16 H16 117.813 no . .
C17 C16 H16 124.455 no . .
C16 C17 H17 117.865 no . .
C18 C17 H17 121.149 no . .
C17 C18 H18 129.966 no . .
C19 C18 H18 111.856 no . .
C22 C23 H23 120.146 no . .
C24 C23 H23 120.158 no . .
C23 C24 H24 120.281 no . .
C25 C24 H24 120.275 no . .
C24 C25 H25 119.749 no . .
C26 C25 H25 119.745 no . .
C21 C26 H26 119.514 no . .
C25 C26 H26 119.517 no . .
C29 C30 H30 120.394 no . .
C31 C30 H30 120.389 no . .
C30 C31 H31 119.764 no . .
C32 C31 H31 119.765 no . .
C31 C32 H32 120.263 no . .
C33 C32 H32 120.261 no . .
C28 C33 H33 118.940 no . .
C32 C33 H33 118.939 no . .
C34 C35 H35 120.926 no . .
C36 C35 H35 120.922 no . .
C35 C36 H36 126.956 no . .
C37 C36 H36 112.508 no . .
C36 C37 H37 120.786 no . .
C38 C37 H37 120.781 no . .
O9 C39 H39A 105.428 no . .
O9 C39 H39B 105.654 no . .
C40 C39 H39A 103.909 no . .
C40 C39 H39B 116.184 no . .
H39A C39 H39B 119.958 no . .
C39 C40 H40A 113.347 no . .
C39 C40 H40B 109.556 no . .
C42 C40 H40A 114.081 no . .
C42 C40 H40B 117.404 no . .
H40A C40 H40B 101.556 no . .
O9 C41 H41A 102.090 no . .
O9 C41 H41B 108.038 no . .
C42 C41 H41A 116.340 no . .
C42 C41 H41B 105.563 no . .
H41A C41 H41B 117.327 no . .
C40 C42 H42A 111.402 no . .
C40 C42 H42B 111.403 no . .
C41 C42 H42A 111.409 no . .
C41 C42 H42B 111.404 no . .
H42A C42 H42B 109.255 no . .
O10 C46 H46A 110.143 no . .
O10 C46 H46B 110.148 no . .
C45 C46 H46A 110.145 no . .
C45 C46 H46B 110.149 no . .
H46A C46 H46B 108.450 no . .
O11 C50 H50A 110.384 no . .
O11 C50 H50B 110.379 no . .
C49 C50 H50A 110.377 no . .
C49 C50 H50B 110.375 no . .
H50A C50 H50B 108.603 no . .
O12 C51 H51A 110.922 no . .
O12 C51 H51B 110.927 no . .
C52 C51 H51A 110.921 no . .
C52 C51 H51B 110.923 no . .
H51A C51 H51B 108.950 no . .
C51 C52 H52A 111.042 no . .
C51 C52 H52B 111.029 no . .
C53 C52 H52A 111.034 no . .
C53 C52 H52B 111.031 no . .
H52A C52 H52B 109.016 no . .
C52 C53 H53A 111.003 no . .
C52 C53 H53B 111.004 no . .
C54 C53 H53A 111.008 no . .
C54 C53 H53B 111.007 no . .
H53A C53 H53B 108.989 no . .
O12 C54 H54A 110.602 no . .
O12 C54 H54B 110.609 no . .
C53 C54 H54A 110.599 no . .
C53 C54 H54B 110.596 no . .
H54A C54 H54B 108.735 no . .

loop_
_geom_bond_atom_site_label_1
_geom_bond_atom_site_label_2
_geom_bond_distance
_geom_bond_publ_flag
_geom_bond_site_symmetry_2
Ru1 Ru1 2.2983(9) yes 2_676
Ru1 O1 2.046(4) yes .
Ru1 O2 2.070(4) yes 2_676
Ru1 O3 2.072(4) yes .
Ru1 O4 2.060(4) yes 2_676
Ru1 N1 2.415(5) yes .
Ru2 Ru2 2.2988(9) yes 2_665
Ru2 O5 2.060(4) yes .
Ru2 O6 2.073(4) yes 2_665
Ru2 O7 2.063(4) yes .
Ru2 O8 2.068(4) yes 2_665
Ru2 N4 2.410(4) yes .
F1 C3 1.350(6) yes .
F2 C10 1.357(7) yes .
F3 C22 1.355(6) yes .
F4 C29 1.343(6) yes .
O1 C1 1.281(7) yes .
O2 C1 1.266(6) yes .
O3 C8 1.275(6) yes .
O4 C8 1.269(7) yes .
O5 C20 1.271(6) yes .
O6 C20 1.269(7) yes .
O7 C27 1.255(7) yes .
O8 C27 1.283(6) yes .
O9 C39 1.434(8) yes .
O9 C41 1.450(8) yes .
O10 C44 1.420(12) yes .
O10 C46 1.425(11) yes .
O11 C47 1.439(10) yes .
O11 C50 1.428(8) yes .
O12 C51 1.431(10) yes .
O12 C54 1.425(11) yes .
N1 C15 1.347(7) yes .
N1 C19 1.353(8) yes .
N2 C15 1.365(8) yes .
N3 C19 1.357(7) yes .
N4 C34 1.368(7) yes .
N4 C38 1.363(8) yes .
N5 C34 1.370(8) yes .
N6 C38 1.355(7) yes .
C1 C2 1.476(7) yes .
C2 C3 1.404(8) yes .
C2 C7 1.405(7) yes .
C3 C4 1.380(8) yes .
C4 C5 1.380(8) yes .
C5 C6 1.403(9) yes .
C6 C7 1.373(8) yes .
C8 C9 1.486(8) yes .
C9 C10 1.396(8) yes .
C9 C14 1.395(8) yes .
C10 C11 1.377(9) yes .
C11 C12 1.387(9) yes .
C12 C13 1.386(9) yes .
C13 C14 1.372(9) yes .
C15 C16 1.413(8) yes .
C16 C17 1.363(10) yes .
C17 C18 1.378(9) yes .
C18 C19 1.400(8) yes .
C20 C21 1.487(8) yes .
C21 C22 1.389(8) yes .
C21 C26 1.401(8) yes .
C22 C23 1.383(9) yes .
C23 C24 1.378(8) yes .
C24 C25 1.388(8) yes .
C25 C26 1.381(9) yes .
C27 C28 1.493(8) yes .
C28 C29 1.397(9) yes .
C28 C33 1.396(7) yes .
C29 C30 1.378(8) yes .
C30 C31 1.385(8) yes .
C31 C32 1.377(10) yes .
C32 C33 1.375(8) yes .
C34 C35 1.392(7) yes .
C35 C36 1.379(10) yes .
C36 C37 1.376(8) yes .
C37 C38 1.396(7) yes .
C39 C40 1.522(10) yes .
C40 C42 1.515(10) yes .
C41 C42 1.518(10) yes .
C43 C44 1.41(4) yes .
C43 C45 1.80(4) yes .
C43 C55 0.83(4) yes .
C44 C55 1.521(15) yes .
C45 C46 1.496(14) yes .
C45 C55 1.509(18) yes .
C47 C48 1.53(4) yes .
C47 C56 1.52(3) yes .
C47 C57 1.464(19) yes .
C48 C49 1.51(4) yes .
C48 C57 0.50(4) yes .
C49 C50 1.517(10) yes .
C49 C56 1.67(3) yes .
C49 C57 1.50(3) yes .
C51 C52 1.518(15) yes .
C52 C53 1.538(11) yes .
C53 C54 1.486(15) yes .
C56 C57 0.88(4) yes .
N2 H2A 0.880 no .
N2 H2B 0.880 no .
N3 H3A 0.773 no .
N3 H3B 0.939 no .
N5 H5A 0.880 no .
N5 H5B 0.880 no .
N6 H6A 0.880 no .
N6 H6B 0.880 no .
C4 H4 0.950 no .
C5 H5 0.945 no .
C6 H6 0.932 no .
C7 H7 0.970 no .
C11 H11 0.986 no .
C12 H12 0.984 no .
C13 H13 0.987 no .
C14 H14 1.024 no .
C16 H16 0.904 no .
C17 H17 0.841 no .
C18 H18 0.892 no .
C23 H23 0.950 no .
C24 H24 0.950 no .
C25 H25 0.950 no .
C26 H26 0.950 no .
C30 H30 0.950 no .
C31 H31 0.950 no .
C32 H32 0.950 no .
C33 H33 0.950 no .
C35 H35 0.950 no .
C36 H36 0.908 no .
C37 H37 0.950 no .
C39 H39A 0.994 no .
C39 H39B 0.991 no .
C40 H40A 0.998 no .
C40 H40B 1.042 no .
C41 H41A 0.992 no .
C41 H41B 1.070 no .
C42 H42A 0.990 no .
C42 H42B 0.990 no .
C46 H46A 0.990 no .
C46 H46B 0.990 no .
C50 H50A 0.990 no .
C50 H50B 0.990 no .
C51 H51A 0.990 no .
C51 H51B 0.990 no .
C52 H52A 0.990 no .
C52 H52B 0.990 no .
C53 H53A 0.990 no .
C53 H53B 0.990 no .
C54 H54A 0.990 no .
C54 H54B 0.990 no .

loop_
_geom_contact_atom_site_label_1
_geom_contact_atom_site_label_2
_geom_contact_distance
_geom_contact_publ_flag
_geom_contact_site_symmetry_2
Ru1 N2 3.408(5) no .
Ru1 N3 3.321(6) no .
Ru2 N5 3.340(4) no .
Ru2 N6 3.391(6) no .
F1 O2 2.665(6) no .
F1 N3 3.548(6) no 2_676
F1 C1 2.921(7) no .
F2 O4 2.632(6) no .
F2 N2 3.264(6) no 2_676
F2 C8 2.904(7) no .
F2 C12 3.596(8) no .
F3 O6 2.659(6) no .
F3 N5 3.173(6) no 2_665
F3 C20 2.897(6) no .
F4 O8 2.651(6) no .
F4 N6 3.372(5) no 2_665
F4 C27 2.934(7) no .
F4 C31 3.592(6) no .
O1 N2 3.130(6) no .
O1 C7 2.724(7) no .
O1 C8 3.464(7) no .
O1 C15 3.441(7) no .
O2 N3 2.960(7) no 2_676
O2 C3 2.917(7) no .
O2 C8 3.459(7) no .
O2 C19 3.542(6) no 2_676
O3 N3 3.046(7) no .
O3 C1 3.431(7) no .
O3 C14 2.754(7) no .
O3 C19 3.445(7) no .
O4 N2 2.937(5) no 2_676
O4 C1 3.462(7) no .
O4 C10 2.901(7) no .
O4 C15 3.485(6) no 2_676
O5 N6 3.079(7) no .
O5 C26 2.762(7) no .
O5 C27 3.483(7) no .
O5 C38 3.471(6) no .
O6 N5 2.934(5) no 2_665
O6 C22 2.901(7) no .
O6 C27 3.492(7) no .
O6 C27 3.592(7) no 2_665
O6 C34 3.520(6) no 2_665
O7 N5 3.048(6) no .
O7 C20 3.478(7) no .
O7 C33 2.734(7) no .
O7 C34 3.470(7) no .
O8 N6 2.989(6) no 2_665
O8 C20 3.515(7) no .
O8 C29 2.901(7) no .
O8 C38 3.527(6) no 2_665
N1 C17 2.780(7) no .
N2 C19 3.554(8) no .
N3 C15 3.532(8) no .
N4 C36 2.800(7) no .
N5 C38 3.557(8) no .
N6 C34 3.548(8) no .
C2 C5 2.816(7) no .
C3 C6 2.759(7) no .
C4 C7 2.767(9) no .
C9 C12 2.815(9) no .
C10 C13 2.729(8) no .
C11 C14 2.765(9) no .
C15 C18 2.730(9) no .
C16 C19 2.740(8) no .
C21 C24 2.806(9) no .
C22 C25 2.745(8) no .
C23 C26 2.766(8) no .
C28 C31 2.795(8) no .
C29 C32 2.756(8) no .
C30 C33 2.756(10) no .
C34 C37 2.732(9) no .
C35 C38 2.739(8) no .
F1 C33 3.579(7) no .
F2 F3 2.953(7) no 1_556
F2 C21 3.550(7) no 1_556
F2 C22 2.955(8) no 1_556
F2 C23 3.264(9) no 1_556
F2 C51 3.215(9) no 1_556
F2 C52 3.287(9) no 1_556
F3 F2 2.953(7) no 1_554
F3 C10 3.304(8) no 1_554
F3 C11 3.485(9) no 1_554
F3 C45 3.487(9) no 1_554
F3 C46 3.494(9) no 1_554
F3 C55 3.472(13) no 1_554
F4 C6 3.239(7) no .
F4 C7 3.445(7) no .
O5 C5 3.563(8) no 2_665
O8 C5 3.566(8) no .
O9 N3 3.020(8) no 2_576
O9 C17 3.466(7) no .
O9 C18 3.551(7) no .
O9 C32 3.354(8) no 1_455
O9 C57 3.55(3) no 1_455
O10 N5 2.903(7) no 2_666
O10 C35 3.512(9) no 2_666
O10 C39 3.569(9) no 2_566
O10 C40 3.284(8) no 2_566
O11 N6 3.026(8) no 2_765
O11 C26 3.534(7) no .
O11 C37 3.507(8) no 2_765
O12 N2 3.237(7) no 2_675
O12 C56 3.40(3) no .
N1 C24 3.545(7) no 2_675
N1 C41 3.473(7) no .
N2 O12 3.237(7) no 2_675
N2 C51 3.484(10) no 2_675
N3 O9 3.020(8) no 2_576
N3 C32 3.527(8) no 2_676
N3 C39 3.462(10) no 2_576
N4 C11 3.584(8) no 2_666
N4 C12 3.477(8) no 2_666
N4 C47 3.568(8) no .
N5 O10 2.903(7) no 2_666
N5 C46 3.465(10) no 2_666
N6 O11 3.026(8) no 2_765
N6 C5 3.497(7) no 2_665
N6 C6 3.469(7) no 2_665
C1 C30 3.566(9) no .
C1 C31 3.485(9) no .
C2 C29 3.513(8) no .
C2 C30 3.338(9) no .
C2 C31 3.593(8) no .
C2 C45 3.558(11) no .
C3 C28 3.523(8) no .
C3 C33 3.573(9) no .
C3 C45 3.494(11) no .
C4 C27 3.485(9) no .
C4 C28 3.402(8) no .
C4 C43 3.38(4) no .
C5 O5 3.563(8) no 2_665
C5 O8 3.566(8) no .
C5 N6 3.497(7) no 2_665
C5 C20 3.554(9) no 2_665
C5 C27 3.581(9) no .
C5 C43 3.59(4) no .
C6 F4 3.239(7) no .
C6 N6 3.469(7) no 2_665
C6 C29 3.546(9) no .
C6 C36 3.591(8) no 1_455
C7 F4 3.445(7) no .
C7 C29 3.426(9) no .
C7 C30 3.471(9) no .
C10 F3 3.304(8) no 1_556
C11 F3 3.485(9) no 1_556
C11 N4 3.584(8) no 2_666
C12 N4 3.477(8) no 2_666
C12 C34 3.460(8) no 2_666
C12 C38 3.558(8) no 2_666
C13 C17 3.540(9) no 2_576
C15 C24 3.389(8) no 2_675
C15 C41 3.594(9) no .
C16 C24 3.566(8) no 2_675
C17 O9 3.466(7) no .
C17 C13 3.540(9) no 2_576
C17 C41 3.591(9) no .
C18 O9 3.551(7) no .
C18 C41 3.509(9) no .
C19 C41 3.465(8) no .
C20 C5 3.554(9) no 2_665
C21 F2 3.550(7) no 1_554
C22 F2 2.955(8) no 1_554
C23 F2 3.264(9) no 1_554
C23 C43 3.44(4) no 2_665
C24 N1 3.545(7) no 2_675
C24 C15 3.389(8) no 2_675
C24 C16 3.566(8) no 2_675
C26 O11 3.534(7) no .
C27 C4 3.485(9) no .
C27 C5 3.581(9) no .
C28 C3 3.523(8) no .
C28 C4 3.402(8) no .
C29 C2 3.513(8) no .
C29 C6 3.546(9) no .
C29 C7 3.426(9) no .
C30 C1 3.566(9) no .
C30 C2 3.338(9) no .
C30 C7 3.471(9) no .
C31 C1 3.485(9) no .
C31 C2 3.593(8) no .
C32 O9 3.354(8) no 1_655
C32 N3 3.527(8) no 2_676
C33 F1 3.579(7) no .
C33 C3 3.573(9) no .
C34 C12 3.460(8) no 2_666
C35 O10 3.512(9) no 2_666
C36 C6 3.591(8) no 1_655
C37 O11 3.507(8) no 2_765
C38 C12 3.558(8) no 2_666
C38 C47 3.586(8) no .
C39 O10 3.569(9) no 2_566
C39 N3 3.462(10) no 2_576
C40 O10 3.284(8) no 2_566
C40 C44 3.579(11) no 2_566
C41 N1 3.473(7) no .
C41 C15 3.594(9) no .
C41 C17 3.591(9) no .
C41 C18 3.509(9) no .
C41 C19 3.465(8) no .
C41 C57 3.55(3) no 1_455
C42 C46 3.575(12) no .
C43 C4 3.38(4) no .
C43 C5 3.59(4) no .
C43 C23 3.44(4) no 2_665
C44 C40 3.579(11) no 2_566
C45 F3 3.487(9) no 1_556
C45 C2 3.558(11) no .
C45 C3 3.494(11) no .
C46 F3 3.494(9) no 1_556
C46 N5 3.465(10) no 2_666
C46 C42 3.575(12) no .
C47 N4 3.568(8) no .
C47 C38 3.586(8) no .
C51 F2 3.215(9) no 1_554
C51 N2 3.484(10) no 2_675
C52 F2 3.287(9) no 1_554
C55 F3 3.472(13) no 1_556
C56 O12 3.40(3) no .
C57 O9 3.55(3) no 1_655
C57 C41 3.55(3) no 1_655
Ru1 H2A 2.8738 no .
Ru1 H3A 2.8771 no .
Ru2 H5A 2.7671 no .
Ru2 H6A 2.8311 no .
F1 H3A 3.1346 no 2_676
F1 H4 2.5157 no .
F2 H2A 2.8332 no 2_676
F2 H2B 3.4277 no 2_676
F2 H11 2.5043 no .
F3 H5A 2.7937 no 2_665
F3 H5B 3.2181 no 2_665
F3 H23 2.5165 no .
F4 H6A 2.9821 no 2_665
F4 H6B 3.5063 no 2_665
F4 H30 2.5057 no .
O1 H2A 2.6624 no .
O1 H7 2.3311 no .
O2 H3A 2.2741 no 2_676
O3 H3A 2.6480 no .
O3 H14 2.3709 no .
O4 H2A 2.1484 no 2_676
O5 H6A 2.5427 no .
O5 H26 2.4492 no .
O6 H5A 2.1604 no 2_665
O6 H5B 3.5890 no 2_665
O7 H5A 2.5107 no .
O7 H33 2.4018 no .
O8 H6A 2.2225 no 2_665
O9 H40A 3.2177 no .
O9 H40B 2.7574 no .
O9 H42A 2.8684 no .
O9 H42B 3.1819 no .
O12 H52A 3.1322 no .
O12 H52B 2.8097 no .
O12 H53A 2.8059 no .
O12 H53B 3.1237 no .
N1 H2A 2.4843 no .
N1 H2B 3.1275 no .
N1 H3A 2.4770 no .
N1 H3B 3.1244 no .
N1 H16 3.2113 no .
N1 H18 3.1498 no .
N2 H16 2.5180 no .
N3 H18 2.4432 no .
N4 H5A 2.4647 no .
N4 H5B 3.1317 no .
N4 H6A 2.4572 no .
N4 H6B 3.1202 no .
N4 H35 3.2822 no .
N4 H37 3.2757 no .
N5 H35 2.5907 no .
N6 H37 2.5776 no .
C1 H3A 3.3232 no 2_676
C1 H7 2.5724 no .
C2 H4 3.2945 no .
C2 H6 3.2795 no .
C3 H5 3.2554 no .
C3 H7 3.2445 no .
C4 H6 3.2393 no .
C5 H7 3.2873 no .
C6 H4 3.2704 no .
C7 H5 3.2296 no .
C8 H2A 3.1765 no 2_676
C8 H14 2.6167 no .
C9 H11 3.3227 no .
C9 H13 3.3100 no .
C10 H12 3.2617 no .
C10 H14 3.2774 no .
C11 H13 3.2829 no .
C12 H14 3.3285 no .
C13 H11 3.2973 no .
C14 H12 3.2917 no .
C15 H17 3.1306 no .
C16 H2A 3.1876 no .
C16 H2B 2.5254 no .
C16 H18 3.2357 no .
C18 H3A 3.1103 no .
C18 H3B 2.4649 no .
C18 H16 3.2232 no .
C19 H17 3.1527 no .
C20 H5A 3.1884 no 2_665
C20 H6A 3.5317 no .
C20 H26 2.6358 no .
C21 H23 3.2784 no .
C21 H25 3.2752 no .
C22 H24 3.2478 no .
C22 H26 3.2428 no .
C23 H25 3.2457 no .
C24 H26 3.2573 no .
C25 H23 3.2495 no .
C26 H24 3.2608 no .
C27 H5A 3.4767 no .
C27 H6A 3.2624 no 2_665
C27 H33 2.6123 no .
C28 H30 3.2826 no .
C28 H32 3.2793 no .
C29 H31 3.2413 no .
C29 H33 3.2390 no .
C30 H32 3.2555 no .
C31 H33 3.2300 no .
C32 H30 3.2554 no .
C33 H31 3.2351 no .
C34 H36 3.2353 no .
C35 H5A 3.1855 no .
C35 H5B 2.5439 no .
C35 H37 3.2518 no .
C37 H6A 3.1741 no .
C37 H6B 2.5255 no .
C37 H35 3.2524 no .
C38 H36 3.1557 no .
C39 H41A 2.9500 no .
C39 H41B 2.9959 no .
C39 H42A 2.7098 no .
C39 H42B 3.2180 no .
C40 H41A 3.1791 no .
C40 H41B 2.7801 no .
C41 H39A 2.6886 no .
C41 H39B 3.1149 no .
C41 H40A 3.2541 no .
C41 H40B 2.8165 no .
C42 H39A 2.5346 no .
C42 H39B 3.2399 no .
C43 H46A 3.3978 no .
C43 H46B 3.1969 no .
C44 H46A 3.0446 no .
C44 H46B 2.8992 no .
C47 H50A 2.7771 no .
C47 H50B 3.1300 no .
C48 H50A 2.8226 no .
C48 H50B 3.2122 no .
C51 H53A 3.0723 no .
C51 H53B 3.0688 no .
C51 H54A 3.1187 no .
C51 H54B 2.5884 no .
C52 H54A 3.1936 no .
C52 H54B 2.8548 no .
C53 H51A 2.8761 no .
C53 H51B 3.2147 no .
C54 H51A 2.5946 no .
C54 H51B 3.1177 no .
C54 H52A 3.0497 no .
C54 H52B 3.0463 no .
C55 H46A 2.9195 no .
C55 H46B 3.1095 no .
C56 H50A 2.7018 no .
C56 H50B 3.2957 no .
C57 H50A 2.9573 no .
C57 H50B 3.0939 no .
H2A H16 3.3918 no .
H2B H16 2.3307 no .
H3A H14 3.5984 no .
H3A H18 3.2153 no .
H3B H18 2.1718 no .
H4 H5 2.3748 no .
H5A H33 3.5801 no .
H5A H35 3.4640 no .
H5B H35 2.4069 no .
H5 H6 2.2780 no .
H6A H37 3.4512 no .
H6B H37 2.3875 no .
H6 H7 2.3771 no .
H11 H12 2.3759 no .
H12 H13 2.3842 no .
H13 H14 2.4102 no .
H16 H17 2.2682 no .
H17 H18 2.3873 no .
H23 H24 2.3345 no .
H24 H25 2.3382 no .
H25 H26 2.3203 no .
H30 H31 2.3370 no .
H31 H32 2.3274 no .
H32 H33 2.3138 no .
H35 H36 2.4154 no .
H36 H37 2.2115 no .
H39A H40A 2.3104 no .
H39A H40B 2.8594 no .
H39A H41A 3.0295 no .
H39A H41B 3.5665 no .
H39A H42A 2.5112 no .
H39A H42B 3.4946 no .
H39B H40A 2.6362 no .
H39B H40B 2.3627 no .
H39B H41B 3.5757 no .
H40A H42A 2.3767 no .
H40A H42B 2.5720 no .
H40B H41B 2.8638 no .
H40B H42A 2.9778 no .
H40B H42B 2.4331 no .
H41A H42A 2.3399 no .
H41A H42B 2.7184 no .
H41B H42A 2.8767 no .
H41B H42B 2.2239 no .
H51A H52A 2.2631 no .
H51A H52B 2.8453 no .
H51A H53B 3.2908 no .
H51A H54A 3.5382 no .
H51A H54B 2.5497 no .
H51B H52A 2.6162 no .
H51B H52B 2.2636 no .
H51B H54B 3.5338 no .
H52A H53A 2.7649 no .
H52A H53B 2.2479 no .
H52A H54B 3.2718 no .
H52B H53A 2.2479 no .
H52B H53B 2.7674 no .
H53A H54A 2.2276 no .
H53A H54B 2.8159 no .
H53B H54A 2.5840 no .
H53B H54B 2.2250 no .
F1 H23 3.2439 no 1_556
F1 H39B 2.6859 no 1_655
F2 H23 3.3849 no 1_556
F2 H51B 2.4351 no 1_556
F2 H52A 3.5337 no 1_556
F2 H52B 2.7253 no 1_556
F3 H4 3.0420 no 2_665
F3 H11 3.3632 no 1_554
F3 H46A 2.8956 no 1_554
F4 H6 3.4101 no .
F4 H11 3.5844 no 1_554
F4 H50B 2.7024 no 1_455
F4 H52A 3.0341 no .
F4 H53A 2.7897 no 2_675
O1 H30 3.5167 no .
O1 H41A 3.3243 no .
O1 H42B 3.4666 no .
O2 H23 3.5984 no 1_556
O2 H31 3.4837 no .
O3 H31 2.9801 no 2_676
O3 H41B 2.8490 no .
O3 H42B 3.0800 no .
O4 H23 3.5904 no 1_556
O4 H31 3.2836 no 2_676
O5 H5 2.7354 no 2_665
O6 H4 3.2940 no 2_665
O6 H11 2.8221 no 1_554
O7 H4 3.4299 no .
O7 H51A 3.5682 no .
O8 H5 3.3651 no .
O8 H11 3.0684 no 1_554
O9 H3A 3.3917 no 2_576
O9 H3B 2.1235 no 2_576
O9 H17 3.5933 no .
O9 H18 3.2279 no 2_576
O9 H32 2.5864 no 1_455
O9 H33 3.1786 no 1_455
O10 H5A 3.4887 no 2_666
O10 H5B 2.0917 no 2_666
O10 H35 2.8493 no 2_666
O10 H39A 3.5318 no 2_566
O10 H39B 3.4892 no 2_566
O10 H40A 2.4967 no 2_566
O10 H40B 3.4966 no 2_566
O11 H6B 2.2580 no 2_765
O11 H6 2.8611 no 1_655
O11 H26 2.6570 no .
O11 H37 2.8650 no 2_765
O12 H2B 2.4239 no 2_675
O12 H16 3.2085 no 2_675
O12 H50A 3.3464 no .
N1 H24 3.0055 no 2_675
N1 H41A 3.1481 no .
N1 H41B 2.9805 no .
N2 H30 3.3004 no .
N2 H41A 3.5384 no .
N2 H51B 3.0453 no 2_675
N2 H52B 3.2173 no 2_675
N3 H18 3.0949 no 2_576
N3 H32 2.9169 no 2_676
N3 H39B 2.9082 no 2_576
N3 H41B 3.1723 no .
N4 H11 3.1252 no 2_666
N4 H12 2.8840 no 2_666
N5 H4 3.3259 no .
N5 H39A 2.9577 no 1_655
N5 H46A 3.0051 no 2_666
N6 H5 2.9768 no 2_665
N6 H6 2.9997 no 2_665
N6 H12 3.3354 no 2_666
N6 H37 3.0197 no 2_765
N6 H50B 3.2542 no 2_765
C1 H31 3.4778 no .
C2 H30 3.5525 no .
C5 H6A 2.9284 no 2_665
C5 H6B 3.4118 no 2_665
C5 H36 3.1867 no 1_455
C6 H6A 3.1529 no 2_665
C6 H6B 3.0967 no 2_665
C6 H36 3.1573 no 1_455
C6 H42A 3.4016 no .
C7 H30 3.4565 no .
C7 H42A 3.0094 no .
C8 H31 2.7524 no 2_676
C8 H42B 3.4082 no .
C9 H31 2.8620 no 2_676
C9 H42B 3.3561 no .
C9 H46A 3.4374 no .
C10 H31 3.5110 no 2_676
C10 H46A 3.3324 no .
C10 H51B 3.5965 no 1_556
C10 H52B 3.2745 no 1_556
C11 H46A 3.3411 no .
C12 H25 3.4543 no 1_456
C12 H46A 3.4067 no .
C13 H17 3.1347 no 2_576
C13 H25 3.2368 no 1_456
C13 H40B 3.1233 no .
C13 H46A 3.4365 no .
C14 H17 3.1218 no 2_576
C14 H18 3.2755 no 2_576
C14 H31 3.3227 no 2_676
C14 H40B 3.1299 no .
C14 H41B 3.4043 no .
C14 H42B 2.9221 no .
C14 H46A 3.4450 no .
C15 H24 3.0485 no 2_675
C15 H41A 2.9372 no .
C15 H41B 3.4874 no .
C16 H24 3.1588 no 2_675
C16 H25 3.5723 no 2_675
C16 H41A 2.9976 no .
C16 H54B 3.3953 no 1_455
C17 H3B 3.5301 no 2_576
C17 H13 3.1277 no 2_576
C17 H14 3.1914 no 2_576
C17 H24 3.1640 no 2_675
C17 H32 3.2196 no 1_455
C17 H41A 3.2420 no .
C17 H41B 3.4950 no .
C17 H54B 3.5418 no 1_455
C18 H3B 3.1250 no 2_576
C18 H13 3.3124 no 2_576
C18 H14 2.9150 no 2_576
C18 H18 3.2868 no 2_576
C18 H24 3.0409 no 2_675
C18 H40B 3.4674 no 2_576
C18 H41A 3.4772 no .
C18 H41B 3.0129 no .
C18 H41B 3.3602 no 2_576
C19 H18 3.3838 no 2_576
C19 H24 2.9129 no 2_675
C19 H41A 3.4354 no .
C19 H41B 2.7457 no .
C20 H4 3.3010 no 2_665
C20 H5 2.8273 no 2_665
C21 H4 3.4496 no 2_665
C21 H5 2.9155 no 2_665
C21 H51B 3.1154 no .
C22 H4 3.3835 no 2_665
C22 H51B 3.4451 no .
C24 H13 3.2979 no 1_654
C25 H13 3.1612 no 1_654
C25 H36 3.3583 no 2_765
C25 H37 3.4544 no 2_765
C25 H50A 3.1152 no .
C25 H51B 3.5853 no .
C26 H5 3.1884 no 2_665
C26 H36 3.4344 no 2_765
C26 H37 3.0516 no 2_765
C26 H50A 3.1698 no .
C26 H51B 3.2084 no .
C27 H4 3.4438 no .
C27 H51A 3.3179 no .
C28 H51A 3.1290 no .
C28 H52A 3.0741 no .
C29 H52A 2.7521 no .
C29 H53A 3.3310 no 2_675
C30 H7 3.5914 no .
C30 H52A 3.1208 no .
C30 H52B 3.1086 no 2_675
C30 H53A 3.1232 no 2_675
C30 H53B 3.1583 no .
C31 H3A 3.3718 no 2_676
C31 H53B 2.9643 no .
C32 H3A 3.1380 no 2_676
C32 H3B 3.2885 no 2_676
C32 H17 3.4109 no 1_655
C32 H39B 3.4681 no 1_655
C32 H53B 3.3429 no .
C32 H54B 3.2586 no .
C33 H39A 3.4705 no 1_655
C33 H39B 3.4724 no 1_655
C33 H51A 3.2183 no .
C33 H54B 3.4950 no .
C34 H11 3.5000 no 2_666
C34 H12 3.0706 no 2_666
C34 H39A 3.2515 no 1_655
C34 H46A 3.4784 no 2_666
C35 H12 3.1926 no 2_666
C35 H39A 3.1862 no 1_655
C35 H40A 3.3440 no 1_655
C35 H42A 3.4407 no 1_655
C35 H46A 3.5672 no 2_666
C36 H5 3.5871 no 1_655
C36 H6 3.0509 no 1_655
C36 H12 3.0736 no 2_666
C37 H6B 3.1050 no 2_765
C37 H6 3.3282 no 1_655
C37 H12 2.8454 no 2_666
C37 H25 3.4896 no 2_765
C37 H26 3.2808 no 2_765
C38 H12 2.6882 no 2_666
C39 H3B 2.7778 no 2_576
C39 H5B 3.1470 no 1_455
C39 H32 3.2822 no 1_455
C39 H33 3.0801 no 1_455
C39 H35 3.5044 no 1_455
C40 H3B 3.5452 no 2_576
C40 H14 3.3561 no .
C40 H35 3.1709 no 1_455
C40 H46B 2.7889 no .
C41 H3B 3.0936 no 2_576
C41 H7 3.3678 no .
C41 H14 3.2827 no .
C41 H18 3.2777 no 2_576
C42 H7 3.2671 no .
C42 H14 3.1578 no .
C42 H35 3.5301 no 1_455
C42 H46B 2.8186 no .
C43 H4 3.4752 no .
C43 H23 3.5023 no 2_665
C43 H36 3.4035 no 1_455
C44 H5B 3.0317 no 2_666
C44 H23 3.5842 no 2_665
C44 H39B 3.3685 no 2_566
C44 H40A 3.0483 no 2_566
C44 H40B 3.4057 no 2_566
C45 H42A 3.4072 no .
C45 H42B 3.1443 no .
C46 H5B 2.8784 no 2_666
C46 H35 3.3856 no 2_666
C46 H40A 3.2513 no .
C46 H42A 3.5413 no .
C46 H42B 3.0695 no .
C47 H6B 3.3836 no 2_765
C47 H6 3.2069 no 1_655
C47 H26 3.0766 no .
C47 H33 3.5169 no .
C48 H16 3.5395 no 1_655
C48 H33 3.1812 no .
C48 H39A 3.4876 no 1_655
C48 H41A 3.0375 no 1_655
C48 H51A 3.4568 no .
C48 H54B 3.1844 no .
C49 H2B 3.2548 no 1_655
C49 H7 3.3204 no 1_655
C49 H16 3.2028 no 1_655
C49 H41A 3.4807 no 1_655
C49 H54A 2.9493 no 2_775
C49 H54B 3.5647 no .
C50 H6B 3.1060 no 2_765
C50 H6 3.4825 no 1_655
C50 H25 3.3857 no .
C50 H26 3.1689 no .
C50 H53A 3.5387 no 2_775
C50 H54A 2.9288 no 2_775
C51 H2B 2.8482 no 2_675
C52 H2B 3.1409 no 2_675
C52 H30 3.1859 no 2_675
C53 H2B 3.4528 no 2_675
C53 H30 3.2471 no 2_675
C53 H50B 3.5738 no 2_775
C54 H2B 3.3274 no 2_675
C54 H16 3.2887 no 1_655
C54 H50B 3.5840 no 2_775
C56 H33 3.0296 no .
C56 H41A 3.3665 no 1_655
C56 H51A 3.0583 no .
C56 H54B 2.9516 no .
C57 H6 3.2499 no 1_655
C57 H7 3.2361 no 1_655
C57 H33 3.4376 no .
C57 H39A 3.3552 no 1_655
C57 H41A 2.8207 no 1_655
C57 H42A 3.4896 no 1_655
H2A H30 2.9068 no .
H2A H51B 3.2446 no 2_675
H2A H52B 3.0332 no 2_675
H2B O12 2.4239 no 2_675
H2B C49 3.2548 no 1_455
H2B C51 2.8482 no 2_675
H2B C52 3.1409 no 2_675
H2B C53 3.4528 no 2_675
H2B C54 3.3274 no 2_675
H2B H30 3.1110 no .
H2B H51B 2.6204 no 2_675
H2B H52B 2.7660 no 2_675
H2B H53A 3.2680 no 2_675
H2B H54A 3.4664 no 2_675
H3A O9 3.3917 no 2_576
H3A C31 3.3718 no 2_676
H3A C32 3.1380 no 2_676
H3A H18 3.5427 no 2_576
H3A H31 3.1294 no 2_676
H3A H32 2.7037 no 2_676
H3A H39B 3.0626 no 2_576
H3A H41B 3.4784 no .
H3B O9 2.1235 no 2_576
H3B C17 3.5301 no 2_576
H3B C18 3.1250 no 2_576
H3B C32 3.2885 no 2_676
H3B C39 2.7778 no 2_576
H3B C40 3.5452 no 2_576
H3B C41 3.0936 no 2_576
H3B H17 3.4877 no 2_576
H3B H18 2.7708 no 2_576
H3B H32 2.5195 no 2_676
H3B H39B 2.4477 no 2_576
H3B H40B 3.3175 no 2_576
H3B H41B 3.5495 no .
H3B H41B 2.9264 no 2_576
H4 F3 3.0420 no 2_665
H4 O6 3.2940 no 2_665
H4 O7 3.4299 no .
H4 N5 3.3259 no .
H4 C20 3.3010 no 2_665
H4 C21 3.4496 no 2_665
H4 C22 3.3835 no 2_665
H4 C27 3.4438 no .
H4 C43 3.4752 no .
H4 H5A 2.7477 no .
H4 H5B 3.2578 no .
H5A O10 3.4887 no 2_666
H5A H4 2.7477 no .
H5A H11 3.5144 no 2_666
H5A H39A 3.4933 no 1_655
H5A H46A 3.4420 no 2_666
H5B O10 2.0917 no 2_666
H5B C39 3.1470 no 1_655
H5B C44 3.0317 no 2_666
H5B C46 2.8784 no 2_666
H5B H4 3.2578 no .
H5B H39A 2.6219 no 1_655
H5B H39B 3.1721 no 1_655
H5B H40A 3.1203 no 1_655
H5B H46A 2.6456 no 2_666
H5B H46B 3.5539 no 2_666
H5 O5 2.7354 no 2_665
H5 O8 3.3651 no .
H5 N6 2.9768 no 2_665
H5 C20 2.8273 no 2_665
H5 C21 2.9155 no 2_665
H5 C26 3.1884 no 2_665
H5 C36 3.5871 no 1_455
H5 H6A 2.4237 no 2_665
H5 H6B 2.9909 no 2_665
H5 H26 3.2116 no 2_665
H5 H36 2.9288 no 1_455
H5 H37 3.1807 no 1_455
H6A C5 2.9284 no 2_665
H6A C6 3.1529 no 2_665
H6A H5 2.4237 no 2_665
H6A H6 2.9178 no 2_665
H6A H37 3.3543 no 2_765
H6A H50B 3.5738 no 2_765
H6B O11 2.2580 no 2_765
H6B C5 3.4118 no 2_665
H6B C6 3.0967 no 2_665
H6B C37 3.1050 no 2_765
H6B C47 3.3836 no 2_765
H6B C50 3.1060 no 2_765
H6B H5 2.9909 no 2_665
H6B H6B 3.5606 no 2_765
H6B H6 2.4424 no 2_665
H6B H37 2.6208 no 2_765
H6B H50B 2.8929 no 2_765
H6 F4 3.4101 no .
H6 O11 2.8611 no 1_455
H6 N6 2.9997 no 2_665
H6 C36 3.0509 no 1_455
H6 C37 3.3282 no 1_455
H6 C47 3.2069 no 1_455
H6 C50 3.4825 no 1_455
H6 C57 3.2499 no 1_455
H6 H6A 2.9178 no 2_665
H6 H6B 2.4424 no 2_665
H6 H36 2.8258 no 1_455
H6 H37 3.2712 no 1_455
H6 H42A 3.3517 no .
H6 H50B 3.3892 no 1_455
H7 C30 3.5914 no .
H7 C41 3.3678 no .
H7 C42 3.2671 no .
H7 C49 3.3204 no 1_455
H7 C57 3.2361 no 1_455
H7 H30 3.3161 no .
H7 H41A 2.7816 no .
H7 H42A 2.7052 no .
H7 H42B 3.3948 no .
H11 F3 3.3632 no 1_556
H11 F4 3.5844 no 1_556
H11 O6 2.8221 no 1_556
H11 O8 3.0684 no 1_556
H11 N4 3.1252 no 2_666
H11 C34 3.5000 no 2_666
H11 H5A 3.5144 no 2_666
H11 H51B 3.5936 no 1_556
H11 H52A 3.3817 no 1_556
H12 N4 2.8840 no 2_666
H12 N6 3.3354 no 2_666
H12 C34 3.0706 no 2_666
H12 C35 3.1926 no 2_666
H12 C36 3.0736 no 2_666
H12 C37 2.8454 no 2_666
H12 C38 2.6882 no 2_666
H12 H25 2.9825 no 1_456
H12 H36 3.5696 no 2_666
H12 H37 3.3524 no 2_666
H12 H50B 3.3208 no 1_456
H13 C17 3.1277 no 2_576
H13 C18 3.3124 no 2_576
H13 C24 3.2979 no 1_456
H13 C25 3.1612 no 1_456
H13 H17 2.9431 no 2_576
H13 H18 3.3683 no 2_576
H13 H24 2.8027 no 1_456
H13 H25 2.5091 no 1_456
H13 H40B 2.6859 no .
H14 C17 3.1914 no 2_576
H14 C18 2.9150 no 2_576
H14 C40 3.3561 no .
H14 C41 3.2827 no .
H14 C42 3.1578 no .
H14 H17 2.8463 no 2_576
H14 H18 2.3978 no 2_576
H14 H31 3.3844 no 2_676
H14 H40B 2.7704 no .
H14 H41B 2.4779 no .
H14 H42B 2.5919 no .
H16 O12 3.2085 no 2_675
H16 C48 3.5395 no 1_455
H16 C49 3.2028 no 1_455
H16 C54 3.2887 no 1_455
H16 H25 3.5951 no 2_675
H16 H41A 3.3518 no .
H16 H54A 2.8977 no 1_455
H16 H54B 2.7859 no 1_455
H17 O9 3.5933 no .
H17 C13 3.1347 no 2_576
H17 C14 3.1218 no 2_576
H17 C32 3.4109 no 1_455
H17 H3B 3.4877 no 2_576
H17 H13 2.9431 no 2_576
H17 H14 2.8463 no 2_576
H17 H31 3.5616 no 1_455
H17 H32 2.7107 no 1_455
H17 H54B 3.0395 no 1_455
H18 O9 3.2279 no 2_576
H18 N3 3.0949 no 2_576
H18 C14 3.2755 no 2_576
H18 C18 3.2868 no 2_576
H18 C19 3.3838 no 2_576
H18 C41 3.2777 no 2_576
H18 H3A 3.5427 no 2_576
H18 H3B 2.7708 no 2_576
H18 H13 3.3683 no 2_576
H18 H14 2.3978 no 2_576
H18 H18 2.8553 no 2_576
H18 H24 3.5363 no 2_675
H18 H40B 3.0706 no 2_576
H18 H41B 3.2835 no .
H18 H41B 2.4779 no 2_576
H23 F1 3.2439 no 1_554
H23 F2 3.3849 no 1_554
H23 O2 3.5984 no 1_554
H23 O4 3.5904 no 1_554
H23 C43 3.5023 no 2_665
H23 C44 3.5842 no 2_665
H24 N1 3.0055 no 2_675
H24 C15 3.0485 no 2_675
H24 C16 3.1588 no 2_675
H24 C17 3.1640 no 2_675
H24 C18 3.0409 no 2_675
H24 C19 2.9129 no 2_675
H24 H13 2.8027 no 1_654
H24 H18 3.5363 no 2_675
H24 H40B 3.2917 no 1_654
H25 C12 3.4543 no 1_654
H25 C13 3.2368 no 1_654
H25 C16 3.5723 no 2_675
H25 C37 3.4896 no 2_765
H25 C50 3.3857 no .
H25 H12 2.9825 no 1_654
H25 H13 2.5091 no 1_654
H25 H16 3.5951 no 2_675
H25 H36 3.3714 no 2_765
H25 H37 3.2642 no 2_765
H25 H50A 2.6021 no .
H25 H50B 3.5740 no .
H26 O11 2.6570 no .
H26 C37 3.2808 no 2_765
H26 C47 3.0766 no .
H26 C50 3.1689 no .
H26 H5 3.2116 no 2_665
H26 H36 3.4918 no 2_765
H26 H37 2.4934 no 2_765
H26 H50A 2.7110 no .
H26 H51B 3.5349 no .
H30 O1 3.5167 no .
H30 N2 3.3004 no .
H30 C2 3.5525 no .
H30 C7 3.4565 no .
H30 C52 3.1859 no 2_675
H30 C53 3.2471 no 2_675
H30 H2A 2.9068 no .
H30 H2B 3.1110 no .
H30 H7 3.3161 no .
H30 H52A 3.4851 no .
H30 H52B 2.4134 no 2_675
H30 H53A 2.5293 no 2_675
H30 H53B 3.4517 no .
H31 O2 3.4837 no .
H31 O3 2.9801 no 2_676
H31 O4 3.2836 no 2_676
H31 C1 3.4778 no .
H31 C8 2.7524 no 2_676
H31 C9 2.8620 no 2_676
H31 C10 3.5110 no 2_676
H31 C14 3.3227 no 2_676
H31 H3A 3.1294 no 2_676
H31 H14 3.3844 no 2_676
H31 H17 3.5616 no 1_655
H31 H52B 3.4892 no 2_675
H31 H53B 3.1386 no .
H32 O9 2.5864 no 1_655
H32 N3 2.9169 no 2_676
H32 C17 3.2196 no 1_655
H32 C39 3.2822 no 1_655
H32 H3A 2.7037 no 2_676
H32 H3B 2.5195 no 2_676
H32 H17 2.7107 no 1_655
H32 H39A 3.5252 no 1_655
H32 H39B 3.0757 no 1_655
H32 H54B 3.2477 no .
H33 O9 3.1786 no 1_655
H33 C39 3.0801 no 1_655
H33 C47 3.5169 no .
H33 C48 3.1812 no .
H33 C56 3.0296 no .
H33 C57 3.4376 no .
H33 H39A 2.6737 no 1_655
H33 H39B 3.0561 no 1_655
H33 H51A 3.3014 no .
H35 O10 2.8493 no 2_666
H35 C39 3.5044 no 1_655
H35 C40 3.1709 no 1_655
H35 C42 3.5301 no 1_655
H35 C46 3.3856 no 2_666
H35 H39A 2.8692 no 1_655
H35 H40A 2.4801 no 1_655
H35 H42A 2.9658 no 1_655
H35 H46A 3.2724 no 2_666
H35 H46B 3.1957 no 1_655
H35 H46B 3.3924 no 2_666
H36 C5 3.1867 no 1_655
H36 C6 3.1573 no 1_655
H36 C25 3.3583 no 2_765
H36 C26 3.4344 no 2_765
H36 C43 3.4035 no 1_655
H36 H5 2.9288 no 1_655
H36 H6 2.8258 no 1_655
H36 H12 3.5696 no 2_666
H36 H25 3.3714 no 2_765
H36 H26 3.4918 no 2_765
H37 O11 2.8650 no 2_765
H37 N6 3.0197 no 2_765
H37 C25 3.4544 no 2_765
H37 C26 3.0516 no 2_765
H37 H5 3.1807 no 1_655
H37 H6A 3.3543 no 2_765
H37 H6B 2.6208 no 2_765
H37 H6 3.2712 no 1_655
H37 H12 3.3524 no 2_666
H37 H25 3.2642 no 2_765
H37 H26 2.4934 no 2_765
H37 H37 3.5299 no 2_765
H39A O10 3.5318 no 2_566
H39A N5 2.9577 no 1_455
H39A C33 3.4705 no 1_455
H39A C34 3.2515 no 1_455
H39A C35 3.1862 no 1_455
H39A C48 3.4876 no 1_455
H39A C57 3.3552 no 1_455
H39A H5A 3.4933 no 1_455
H39A H5B 2.6219 no 1_455
H39A H32 3.5252 no 1_455
H39A H33 2.6737 no 1_455
H39A H35 2.8692 no 1_455
H39B F1 2.6859 no 1_455
H39B O10 3.4892 no 2_566
H39B N3 2.9082 no 2_576
H39B C32 3.4681 no 1_455
H39B C33 3.4724 no 1_455
H39B C44 3.3685 no 2_566
H39B H3A 3.0626 no 2_576
H39B H3B 2.4477 no 2_576
H39B H5B 3.1721 no 1_455
H39B H32 3.0757 no 1_455
H39B H33 3.0561 no 1_455
H40A O10 2.4967 no 2_566
H40A C35 3.3440 no 1_455
H40A C44 3.0483 no 2_566
H40A C46 3.2513 no .
H40A H5B 3.1203 no 1_455
H40A H35 2.4801 no 1_455
H40A H46B 2.2629 no .
H40B O10 3.4966 no 2_566
H40B C13 3.1233 no .
H40B C14 3.1299 no .
H40B C18 3.4674 no 2_576
H40B C44 3.4057 no 2_566
H40B H3B 3.3175 no 2_576
H40B H13 2.6859 no .
H40B H14 2.7704 no .
H40B H18 3.0706 no 2_576
H40B H24 3.2917 no 1_456
H40B H46B 3.0575 no .
H41A O1 3.3243 no .
H41A N1 3.1481 no .
H41A N2 3.5384 no .
H41A C15 2.9372 no .
H41A C16 2.9976 no .
H41A C17 3.2420 no .
H41A C18 3.4772 no .
H41A C19 3.4354 no .
H41A C48 3.0375 no 1_455
H41A C49 3.4807 no 1_455
H41A C56 3.3665 no 1_455
H41A C57 2.8207 no 1_455
H41A H7 2.7816 no .
H41A H16 3.3518 no .
H41B O3 2.8490 no .
H41B N1 2.9805 no .
H41B N3 3.1723 no .
H41B C14 3.4043 no .
H41B C15 3.4874 no .
H41B C17 3.4950 no .
H41B C18 3.0129 no .
H41B C18 3.3602 no 2_576
H41B C19 2.7457 no .
H41B H3A 3.4784 no .
H41B H3B 3.5495 no .
H41B H3B 2.9264 no 2_576
H41B H14 2.4779 no .
H41B H18 3.2835 no .
H41B H18 2.4779 no 2_576
H42A C6 3.4016 no .
H42A C7 3.0094 no .
H42A C35 3.4407 no 1_455
H42A C45 3.4072 no .
H42A C46 3.5413 no .
H42A C57 3.4896 no 1_455
H42A H6 3.3517 no .
H42A H7 2.7052 no .
H42A H35 2.9658 no 1_455
H42A H46B 2.8351 no .
H42B O1 3.4666 no .
H42B O3 3.0800 no .
H42B C8 3.4082 no .
H42B C9 3.3561 no .
H42B C14 2.9221 no .
H42B C45 3.1443 no .
H42B C46 3.0695 no .
H42B H7 3.3948 no .
H42B H14 2.5919 no .
H42B H46A 3.1896 no .
H42B H46B 2.5064 no .
H46A F3 2.8956 no 1_556
H46A N5 3.0051 no 2_666
H46A C9 3.4374 no .
H46A C10 3.3324 no .
H46A C11 3.3411 no .
H46A C12 3.4067 no .
H46A C13 3.4365 no .
H46A C14 3.4450 no .
H46A C34 3.4784 no 2_666
H46A C35 3.5672 no 2_666
H46A H5A 3.4420 no 2_666
H46A H5B 2.6456 no 2_666
H46A H35 3.2724 no 2_666
H46A H42B 3.1896 no .
H46B C40 2.7889 no .
H46B C42 2.8186 no .
H46B H5B 3.5539 no 2_666
H46B H35 3.1957 no 1_455
H46B H35 3.3924 no 2_666
H46B H40A 2.2629 no .
H46B H40B 3.0575 no .
H46B H42A 2.8351 no .
H46B H42B 2.5064 no .
H50A O12 3.3464 no .
H50A C25 3.1152 no .
H50A C26 3.1698 no .
H50A H25 2.6021 no .
H50A H26 2.7110 no .
H50A H54A 2.6360 no 2_775
H50B F4 2.7024 no 1_655
H50B N6 3.2542 no 2_765
H50B C53 3.5738 no 2_775
H50B C54 3.5840 no 2_775
H50B H6A 3.5738 no 2_765
H50B H6B 2.8929 no 2_765
H50B H6 3.3892 no 1_655
H50B H12 3.3208 no 1_654
H50B H25 3.5740 no .
H50B H53A 2.8493 no 2_775
H50B H54A 2.8152 no 2_775
H51A O7 3.5682 no .
H51A C27 3.3179 no .
H51A C28 3.1290 no .
H51A C33 3.2183 no .
H51A C48 3.4568 no .
H51A C56 3.0583 no .
H51A H33 3.3014 no .
H51B F2 2.4351 no 1_554
H51B N2 3.0453 no 2_675
H51B C10 3.5965 no 1_554
H51B C21 3.1154 no .
H51B C22 3.4451 no .
H51B C25 3.5853 no .
H51B C26 3.2084 no .
H51B H2A 3.2446 no 2_675
H51B H2B 2.6204 no 2_675
H51B H11 3.5936 no 1_554
H51B H26 3.5349 no .
H52A F2 3.5337 no 1_554
H52A F4 3.0341 no .
H52A C28 3.0741 no .
H52A C29 2.7521 no .
H52A C30 3.1208 no .
H52A H11 3.3817 no 1_554
H52A H30 3.4851 no .
H52A H53A 3.2851 no 2_675
H52A H53B 3.3097 no 2_675
H52B F2 2.7253 no 1_554
H52B N2 3.2173 no 2_675
H52B C10 3.2745 no 1_554
H52B C30 3.1086 no 2_675
H52B H2A 3.0332 no 2_675
H52B H2B 2.7660 no 2_675
H52B H30 2.4134 no 2_675
H52B H31 3.4892 no 2_675
H52B H53B 3.2924 no 2_675
H53A F4 2.7897 no 2_675
H53A C29 3.3310 no 2_675
H53A C30 3.1232 no 2_675
H53A C50 3.5387 no 2_775
H53A H2B 3.2680 no 2_675
H53A H30 2.5293 no 2_675
H53A H50B 2.8493 no 2_775
H53A H52A 3.2851 no 2_675
H53B C30 3.1583 no .
H53B C31 2.9643 no .
H53B C32 3.3429 no .
H53B H30 3.4517 no .
H53B H31 3.1386 no .
H53B H52A 3.3097 no 2_675
H53B H52B 3.2924 no 2_675
H54A C49 2.9493 no 2_775
H54A C50 2.9288 no 2_775
H54A H2B 3.4664 no 2_675
H54A H16 2.8977 no 1_655
H54A H50A 2.6360 no 2_775
H54A H50B 2.8152 no 2_775
H54B C16 3.3953 no 1_655
H54B C17 3.5418 no 1_655
H54B C32 3.2586 no .
H54B C33 3.4950 no .
H54B C48 3.1844 no .
H54B C49 3.5647 no .
H54B C56 2.9516 no .
H54B H16 2.7859 no 1_655
H54B H17 3.0395 no 1_655
H54B H32 3.2477 no .

loop_
_geom_hbond_atom_site_label_D
_geom_hbond_atom_site_label_H
_geom_hbond_atom_site_label_A
_geom_hbond_site_symmetry_A
_geom_hbond_distance_DA
_geom_hbond_distance_DH
_geom_hbond_distance_HA
_geom_hbond_angle_DHA
_geom_hbond_publ_flag
N2 H2A O4 2_676 2.937(5) 0.880 2.148 148.8 no
N3 H3A O2 2_676 2.960(7) 0.773 2.274 148.3 no
N3 H3B O9 2_576 3.020(8) 0.939 2.123 159.3 no
N5 H5A O6 2_665 2.934(5) 0.880 2.160 146.4 no
N5 H5A O7 . 3.048(6) 0.880 2.511 120.1 no
N5 H5B O10 2_666 2.903(7) 0.880 2.092 152.9 no
N6 H6A O8 2_665 2.989(6) 0.880 2.222 145.4 no
N6 H6B O11 2_765 3.026(8) 0.880 2.258 145.7 no
